data_8101385
loop_
_publ_author_name
'Akkurt, Mehmet'
'\Celik, \.Ismail'
'Tutar, Ahmet'
'\Cakmak, Osman'
'\.Ide, Semra'

_publ_section_title
;
Crystal structure of 2,2-exo-3,5,5-exo-6-hexabromobicycloheptane, 
C~7~H~6~Br~6~
;
_journal_issue 4
_journal_name_full 'Zeitschrift f\"ur Kristallographie - New Crystal Structures'
_journal_page_first 529
_journal_page_last 530
_journal_volume 215
_journal_year 2000
_chemical_formula_sum 'C7 H6 Br6'
_chemical_formula_weight 569.58
_space_group_IT_number 14
_symmetry_cell_setting monoclinic
_symmetry_space_group_name_Hall '-P 2yn'
_symmetry_space_group_name_H-M 'P 1 21/n 1'
_cell_angle_alpha 90.00
_cell_angle_beta 97.722(7)
_cell_angle_gamma 90.00
_cell_formula_units_Z 4
_cell_length_a 7.2717(7)
_cell_length_b 17.152(2)
_cell_length_c 10.0043(7)
_cell_measurement_temperature 293(2)
_cell_volume 1236.4(2)
_diffrn_ambient_temperature 293(2)
_exptl_crystal_density_diffrn 3.060
_refine_ls_R_factor_obs 0.0859
_refine_ls_wR_factor_obs 0.2272
_cod_depositor_comments
;
The following automatic conversions were performed:
'_symmetry_cell_setting' value 'Monoclinic' changed to 'monoclinic'
according to '/home/saulius/struct/CIF-dictionaries/cif_core.dic'
dictionary named 'cif_core.dic' version 2.4.1 from 2010-06-29.

Automatic conversion script
Id: cif_fix_enum 1527 2010-12-29 10:47:43Z saulius 
;
_cod_original_sg_symbol_H-M 'P 21/n'
_cod_database_code 8101385

loop_
_symmetry_equiv_pos_as_xyz
'x, y, z'
'-x+1/2, y+1/2, -z+1/2'
'-x, -y, -z'
'x-1/2, -y-1/2, z-1/2'

loop_
_atom_site_aniso_label
_atom_site_aniso_U_11
_atom_site_aniso_U_22
_atom_site_aniso_U_33
_atom_site_aniso_U_23
_atom_site_aniso_U_13
_atom_site_aniso_U_12
Br2 0.107(3) 0.080(4) 0.068(3) -0.018(2) 0.025(2) -0.019(2)
Br30 0.091(2) 0.095(4) 0.116(4) -0.017(3) 0.056(2) 0.003(2)
Br31 0.067(2) 0.085(4) 0.079(3) 0.015(2) -0.001(2) 0.005(2)
Br5 0.085(2) 0.065(4) 0.073(3) -0.002(2) 0.010(2) -0.009(2)
Br60 0.069(2) 0.087(4) 0.081(3) 0.006(2) 0.006(2) 0.018(2)
Br61 0.070(2) 0.088(4) 0.052(3) -0.0015(15) 0.0229(14) -0.004(2)
C1 0.076(15) 0.108(31) 0.011(17) -0.007(13) 0.003(10) -0.026(17)
C2 0.075(15) 0.069(25) 0.026(16) -0.026(12) 0.012(10) -0.016(14)
C3 0.079(18) 0.046(32) 0.115(33) -0.021(20) 0.059(19) -0.011(16)
C4 0.066(15) 0.054(30) 0.054(21) 0.002(14) 0.016(12) -0.012(14)
C5 0.076(15) 0.031(22) 0.040(17) -0.009(11) 0.004(11) -0.019(13)
C6 0.054(11) 0.099(26) 0.007(15) 0.018(10) 0.001(8) 0.004(13)
C7 0.073(16) 0.043(23) 0.082(24) 0.015(16) 0.030(14) -0.028(15)

loop_
_atom_site_label
_atom_site_type_symbol
_atom_site_fract_x
_atom_site_fract_y
_atom_site_fract_z
_atom_site_U_iso_or_equiv
_atom_site_thermal_displace_type
_atom_site_occupancy
_atom_site_calc_flag
_atom_site_refinement_flags
_atom_site_disorder_group
Br2 Br 0.9174(6) -0.0118(3) 0.1744(4) 0.084(2) Uani 1 d . .
Br30 Br 1.3523(6) 0.0527(3) 0.2047(5) 0.097(2) Uani 1 d . .
Br31 Br 1.3039(4) 0.0778(3) 0.5073(4) 0.078(2) Uani 1 d . .
Br5 Br 1.1310(5) 0.3423(3) 0.3828(4) 0.0745(15) Uani 1 d . .
Br60 Br 0.6948(5) 0.2846(3) 0.3125(4) 0.080(2) Uani 1 d . .
Br61 Br 0.8022(4) 0.1594(2) 0.5351(4) 0.0685(14) Uani 1 d . .
C1 C 0.8752(39) 0.1433(22) 0.2576(27) 0.065(9) Uani 1 d . .
H1 H 0.7507(39) 0.1346(22) 0.2090(27) 0.078 Uiso 1 calc R .
C2 C 0.9826(38) 0.0668(18) 0.3032(27) 0.056(8) Uani 1 d . .
H2 H 0.9500(38) 0.0501(18) 0.3908(27) 0.067 Uiso 1 calc R .
C3 C 1.1943(43) 0.1025(24) 0.3232(39) 0.076(12) Uani 1 d . .
C4 C 1.1743(38) 0.1852(21) 0.2917(31) 0.057(9) Uani 1 d . .
H4 H 1.2892(38) 0.2096(21) 0.2713(31) 0.068 Uiso 1 calc R .
C5 C 1.0898(38) 0.2259(18) 0.3968(28) 0.050(7) Uani 1 d . .
H5 H 1.1475(38) 0.2076(18) 0.4855(28) 0.060 Uiso 1 calc R .
C6 C 0.8812(31) 0.2019(19) 0.3759(24) 0.054(7) Uani 1 d . .
C7 C 1.0134(38) 0.1875(20) 0.1709(33) 0.064(8) Uani 1 d . .
H7A H 1.0402(38) 0.1581(20) 0.0930(33) 0.077 Uiso 1 calc R .
H7B H 0.9734(38) 0.2400(20) 0.1449(33) 0.077 Uiso 1 calc R .

loop_
_geom_bond_atom_site_label_1
_geom_bond_atom_site_label_2
_geom_bond_distance
_geom_bond_site_symmetry_2
_geom_bond_publ_flag
Br2 C2 1.88(2) . ?
Br30 C3 1.95(3) . ?
Br31 C3 1.95(4) . ?
Br5 C5 2.03(3) . ?
Br60 C6 2.00(3) . ?
Br61 C6 1.91(2) . ?
C1 C6 1.55(4) . ?
C1 C2 1.56(5) . ?
C1 C7 1.60(4) . ?
C2 C3 1.64(4) . ?
C3 C4 1.46(5) . ?
C4 C5 1.46(4) . ?
C4 C7 1.57(4) . ?
C5 C6 1.56(4) . ?
